data_4077423
loop_
_publ_author_name
'Fontaine, Fr\'ed\'eric-Georges'
'Dubois, Marc-Andr\'e'
'Zargarian, Davit'

_publ_section_title
;
 Solid State Structures and Phosphine Exchange Reactions of
 (1-Me-Indenyl)(PR3)Ni&#x2212;Cl
;
_journal_issue 24
_journal_name_full Organometallics
_journal_page_first 5156
_journal_paper_doi 10.1021/om010608w
_journal_volume 20
_journal_year 2001
_chemical_compound_source 'synthesized by the authors, see text'
_chemical_formula_moiety 'C28 H42 Cl Ni P'
_chemical_formula_sum 'C28 H42 Cl Ni P'
_chemical_formula_weight 503.746
_chemical_name_systematic
; 
 ? 
;
_space_group_IT_number 14
_symmetry_cell_setting monoclinic
_symmetry_space_group_name_Hall '-P 2ybc'
_symmetry_space_group_name_H-M 'P 1 21/c 1'
_atom_sites_solution_hydrogens geom
_atom_sites_solution_primary direct
_atom_sites_solution_secondary difmap
_audit_creation_method 'SHELXL96 (Sheldrick, 1996)'
_cell_angle_alpha 90.00
_cell_angle_beta 101.8960(10)
_cell_angle_gamma 90.00
_cell_formula_units_Z 8
_cell_length_a 13.4028(4)
_cell_length_b 39.7337(12)
_cell_length_c 10.3414(3)
_cell_measurement_reflns_used 12234
_cell_measurement_temperature 298(2)
_cell_measurement_theta_max 72.80
_cell_measurement_theta_min 2.25
_cell_volume 5389.0(3)
_computing_cell_refinement 'SAINT (Bruker, 1999)'
_computing_data_collection 'SMART (Bruker, 1999)'
_computing_data_reduction 'SAINT (Bruker, 1999)'
_computing_molecular_graphics 'SHELXTL (Bruker, 1997)'
_computing_publication_material 'SHELXL96 (Sheldrick, 1996)'
_computing_structure_refinement 'SHELXL96 (Sheldrick, 1996)'
_computing_structure_solution 'SHELXS97 (Sheldrick, 1997)'
_diffrn_ambient_temperature 298(2)
_diffrn_detector_area_resol_mean 5.5
_diffrn_measured_fraction_theta_full 0.984
_diffrn_measured_fraction_theta_max 0.984
_diffrn_measurement_device_type 'Bruker AXS SMART 2K/Platform'
_diffrn_measurement_method '\w scan'
_diffrn_radiation_monochromator graphite
_diffrn_radiation_source 'normal-focus xray tube'
_diffrn_radiation_type 'Cu K\a'
_diffrn_radiation_wavelength 1.54178
_diffrn_reflns_av_R_equivalents 0.0605
_diffrn_reflns_av_sigmaI/netI 0.0500
_diffrn_reflns_limit_h_max 16
_diffrn_reflns_limit_h_min -16
_diffrn_reflns_limit_k_max 48
_diffrn_reflns_limit_k_min -49
_diffrn_reflns_limit_l_max 10
_diffrn_reflns_limit_l_min -12
_diffrn_reflns_number 65851
_diffrn_reflns_theta_full 72.80
_diffrn_reflns_theta_max 73.05
_diffrn_reflns_theta_min 2.22
_diffrn_standards_decay_% 'no decay, variation  0.0'
_diffrn_standards_number 240
_exptl_absorpt_coefficient_mu 2.587
_exptl_absorpt_correction_T_max 0.8900
_exptl_absorpt_correction_T_min 0.6983
_exptl_absorpt_correction_type multi-scan
_exptl_absorpt_process_details 'SADABS (Sheldrick, 1996)'
_exptl_crystal_colour 'dark red'
_exptl_crystal_density_diffrn 1.2418
_exptl_crystal_density_meas ?
_exptl_crystal_density_method none
_exptl_crystal_description block
_exptl_crystal_F_000 2160.0
_exptl_crystal_size_max 0.14
_exptl_crystal_size_mid 0.12
_exptl_crystal_size_min 0.06
_refine_diff_density_max 0.683
_refine_diff_density_min -0.338
_refine_diff_density_rms 0.071
_refine_ls_extinction_method none
_refine_ls_goodness_of_fit_all 1.007
_refine_ls_goodness_of_fit_ref 1.111
_refine_ls_hydrogen_treatment constr
_refine_ls_matrix_type full
_refine_ls_number_parameters 561
_refine_ls_number_reflns 10606
_refine_ls_number_restraints 0
_refine_ls_restrained_S_all 1.007
_refine_ls_restrained_S_obs 1.111
_refine_ls_R_factor_all 0.0939
_refine_ls_R_factor_gt 0.0630
_refine_ls_shift/su_max 0.001
_refine_ls_shift/su_mean 0.000
_refine_ls_structure_factor_coef Fsqd
_refine_ls_weighting_details 'w=1/[\s^2^(Fo^2^)+(0.0906P)^2^] where P=(Fo^2^+2Fc^2^)/3'
_refine_ls_weighting_scheme calc
_refine_ls_wR_factor_all 0.1617
_refine_ls_wR_factor_ref 0.1474
_reflns_number_gt 7341
_reflns_number_total 10606
_reflns_threshold_expression >2\s(I)
_cod_data_source_file om010608w.cif
_cod_data_source_block fred24
_cod_depositor_comments
;
The following automatic conversions were performed:

'_symmetry_cell_setting' value 'Monoclinic' changed to 'monoclinic'
according to /home/saulius/struct/CIF-dictionaries/cif_core.dic
dictionary named 'cif_core.dic' version 2.4.2 from 2011-04-26.

Automatic conversion script
Id: cif_fix_values 1715 2011-07-08 13:25:40Z adriana 

The following automatic conversions were performed:

'_exptl_crystal_density_meas' value 'not measured' was changed to '?'
- the value is perceived as not measured.

Automatic conversion script
Id: cif_fix_values 3008 2015-01-20 13:52:24Z robertas 
;
_cod_original_sg_symbol_H-M 'P 21/c'
_cod_database_code 4077423

loop_
_symmetry_equiv_pos_as_xyz
'x, y, z'
'-x, y+1/2, -z+1/2'
'-x, -y, -z'
'x, -y-1/2, z-1/2'

loop_
_atom_site_label
_atom_site_type_symbol
_atom_site_fract_x
_atom_site_fract_y
_atom_site_fract_z
_atom_site_U_iso_or_equiv
_atom_site_adp_type
_atom_site_occupancy
_atom_site_calc_flag
_atom_site_refinement_flags
Ni1 Ni 0.24237(4) 0.362138(13) 0.39993(6) 0.04330(17) Uani 1 d .
Cl1 Cl 0.38942(7) 0.35808(2) 0.54267(11) 0.0628(3) Uani 1 d .
C1 C 0.2138(3) 0.30909(9) 0.3854(4) 0.0550(10) Uani 1 d .
C2 C 0.1257(3) 0.32823(9) 0.3788(4) 0.0603(11) Uani 1 d .
H2 H 0.0770 0.3260 0.4372 0.072 Uiso 1 calc R
C3 C 0.1141(3) 0.34942(9) 0.2656(4) 0.0544(10) Uani 1 d .
H3 H 0.0560 0.3644 0.2347 0.065 Uiso 1 calc R
C3A C 0.1855(3) 0.33813(9) 0.1857(4) 0.0513(9) Uani 1 d .
C4 C 0.2001(3) 0.34720(10) 0.0623(4) 0.0638(11) Uani 1 d .
H4 H 0.1578 0.3630 0.0121 0.077 Uiso 1 calc R
C5 C 0.2778(4) 0.33258(12) 0.0147(5) 0.0795(14) Uani 1 d .
H5 H 0.2882 0.3383 -0.0687 0.095 Uiso 1 calc R
C6 C 0.3417(4) 0.30897(12) 0.0918(5) 0.0807(14) Uani 1 d .
H6 H 0.3947 0.2994 0.0589 0.097 Uiso 1 calc R
C7 C 0.3277(3) 0.29966(10) 0.2144(5) 0.0681(12) Uani 1 d .
H7 H 0.3711 0.2841 0.2644 0.082 Uiso 1 calc R
C7A C 0.2484(3) 0.31358(8) 0.2633(4) 0.0528(10) Uani 1 d .
C8 C 0.2579(3) 0.28421(10) 0.4910(5) 0.0754(14) Uani 1 d .
H8A H 0.2598 0.2940 0.5763 0.113 Uiso 1 calc R
H8B H 0.3258 0.2784 0.4827 0.113 Uiso 1 calc R
H8C H 0.2162 0.2643 0.4814 0.113 Uiso 1 calc R
P1 P 0.23916(6) 0.41715(2) 0.40608(8) 0.03468(19) Uani 1 d .
C11 C 0.3436(2) 0.43698(8) 0.3387(3) 0.0404(8) Uani 1 d .
H11 H 0.3175 0.4584 0.2988 0.048 Uiso 1 calc R
C12 C 0.3684(3) 0.41490(10) 0.2275(4) 0.0526(9) Uani 1 d .
H12A H 0.3932 0.3932 0.2636 0.063 Uiso 1 calc R
H12B H 0.3066 0.4111 0.1616 0.063 Uiso 1 calc R
C13 C 0.4478(4) 0.43097(12) 0.1624(4) 0.0707(12) Uani 1 d .
H13A H 0.4639 0.4158 0.0961 0.085 Uiso 1 calc R
H13B H 0.4203 0.4515 0.1182 0.085 Uiso 1 calc R
C14 C 0.5436(3) 0.43898(13) 0.2616(5) 0.0774(14) Uani 1 d .
H14A H 0.5910 0.4506 0.2177 0.093 Uiso 1 calc R
H14B H 0.5755 0.4182 0.2981 0.093 Uiso 1 calc R
C15 C 0.5213(3) 0.46077(11) 0.3724(4) 0.0658(11) Uani 1 d .
H15A H 0.4971 0.4826 0.3374 0.079 Uiso 1 calc R
H15B H 0.5837 0.4642 0.4377 0.079 Uiso 1 calc R
C16 C 0.4409(3) 0.44459(9) 0.4388(4) 0.0498(9) Uani 1 d .
H16A H 0.4680 0.4239 0.4820 0.060 Uiso 1 calc R
H16B H 0.4257 0.4597 0.5058 0.060 Uiso 1 calc R
C21 C 0.2584(2) 0.43137(8) 0.5802(3) 0.0387(7) Uani 1 d .
H21 H 0.3313 0.4280 0.6165 0.046 Uiso 1 calc R
C22 C 0.2398(3) 0.46891(8) 0.6001(3) 0.0463(8) Uani 1 d .
H22A H 0.2771 0.4822 0.5472 0.056 Uiso 1 calc R
H22B H 0.1678 0.4738 0.5708 0.056 Uiso 1 calc R
C23 C 0.2740(3) 0.47855(10) 0.7455(4) 0.0583(10) Uani 1 d .
H23A H 0.3470 0.4753 0.7727 0.070 Uiso 1 calc R
H23B H 0.2594 0.5022 0.7567 0.070 Uiso 1 calc R
C24 C 0.2198(3) 0.45739(12) 0.8319(4) 0.0710(13) Uani 1 d .
H24A H 0.2457 0.4630 0.9240 0.085 Uiso 1 calc R
H24B H 0.1474 0.4624 0.8112 0.085 Uiso 1 calc R
C25 C 0.2355(3) 0.42023(11) 0.8108(4) 0.0658(12) Uani 1 d .
H25A H 0.3069 0.4148 0.8421 0.079 Uiso 1 calc R
H25B H 0.1964 0.4074 0.8628 0.079 Uiso 1 calc R
C26 C 0.2036(3) 0.41000(9) 0.6673(3) 0.0510(9) Uani 1 d .
H26A H 0.1305 0.4128 0.6385 0.061 Uiso 1 calc R
H26B H 0.2197 0.3864 0.6580 0.061 Uiso 1 calc R
C31 C 0.1260(2) 0.44088(8) 0.3181(3) 0.0395(8) Uani 1 d .
H31 H 0.1394 0.4646 0.3418 0.047 Uiso 1 calc R
C32 C 0.1094(3) 0.43929(8) 0.1680(3) 0.0459(8) Uani 1 d .
H32A H 0.1705 0.4469 0.1404 0.055 Uiso 1 calc R
H32B H 0.0970 0.4162 0.1393 0.055 Uiso 1 calc R
C33 C 0.0195(3) 0.46102(9) 0.1029(4) 0.0582(11) Uani 1 d .
H33A H 0.0357 0.4845 0.1229 0.070 Uiso 1 calc R
H33B H 0.0080 0.4582 0.0078 0.070 Uiso 1 calc R
C34 C -0.0766(3) 0.45198(11) 0.1494(4) 0.0683(12) Uani 1 d .
H34A H -0.0977 0.4294 0.1198 0.082 Uiso 1 calc R
H34B H -0.1307 0.4674 0.1106 0.082 Uiso 1 calc R
C35 C -0.0606(3) 0.45360(11) 0.2981(4) 0.0654(12) Uani 1 d .
H35A H -0.1221 0.4461 0.3252 0.078 Uiso 1 calc R
H35B H -0.0479 0.4767 0.3267 0.078 Uiso 1 calc R
C36 C 0.0289(3) 0.43166(10) 0.3649(4) 0.0519(9) Uani 1 d .
H36A H 0.0400 0.4345 0.4599 0.062 Uiso 1 calc R
H36B H 0.0128 0.4082 0.3450 0.062 Uiso 1 calc R
Ni2 Ni 0.80516(4) 0.386420(13) 0.74677(5) 0.03902(16) Uani 1 d .
Cl2 Cl 0.95659(7) 0.39322(2) 0.87219(10) 0.0584(3) Uani 1 d .
C51 C 0.8025(3) 0.43472(8) 0.6532(3) 0.0457(8) Uani 1 d .
C52 C 0.7607(3) 0.40883(9) 0.5665(3) 0.0505(9) Uani 1 d .
H52 H 0.7834 0.4024 0.4856 0.061 Uiso 1 calc R
C53 C 0.6756(3) 0.39544(8) 0.6092(3) 0.0496(9) Uani 1 d .
H53 H 0.6305 0.3780 0.5625 0.059 Uiso 1 calc R
C53A C 0.6499(3) 0.41798(8) 0.7088(3) 0.0434(8) Uani 1 d .
C54 C 0.5697(3) 0.41919(11) 0.7729(4) 0.0584(10) Uani 1 d .
H54 H 0.5167 0.4037 0.7540 0.070 Uiso 1 calc R
C55 C 0.5703(3) 0.44415(13) 0.8662(4) 0.0695(12) Uani 1 d .
H55 H 0.5160 0.4456 0.9093 0.083 Uiso 1 calc R
C56 C 0.6490(4) 0.46683(11) 0.8969(4) 0.0653(12) Uani 1 d .
H56 H 0.6473 0.4830 0.9613 0.078 Uiso 1 calc R
C57 C 0.7305(3) 0.46613(9) 0.8346(4) 0.0526(9) Uani 1 d .
H57 H 0.7839 0.4814 0.8567 0.063 Uiso 1 calc R
C57A C 0.7302(3) 0.44177(8) 0.7373(3) 0.0405(8) Uani 1 d .
C58 C 0.8953(3) 0.45502(10) 0.6509(4) 0.0651(11) Uani 1 d .
H58A H 0.9383 0.4431 0.6029 0.098 Uiso 1 calc R
H58B H 0.9317 0.4589 0.7398 0.098 Uiso 1 calc R
H58C H 0.8758 0.4762 0.6085 0.098 Uiso 1 calc R
P2 P 0.78225(7) 0.33475(2) 0.80830(8) 0.0369(2) Uani 1 d .
C61 C 0.6730(3) 0.31285(8) 0.7020(3) 0.0422(8) Uani 1 d .
H61 H 0.6166 0.3290 0.6888 0.051 Uiso 1 calc R
C62 C 0.6322(3) 0.28138(10) 0.7565(4) 0.0584(10) Uani 1 d .
H62A H 0.6177 0.2862 0.8427 0.070 Uiso 1 calc R
H62B H 0.6833 0.2637 0.7668 0.070 Uiso 1 calc R
C63 C 0.5352(3) 0.26954(10) 0.6628(4) 0.0667(12) Uani 1 d .
H63A H 0.5110 0.2490 0.6970 0.080 Uiso 1 calc R
H63B H 0.4826 0.2865 0.6582 0.080 Uiso 1 calc R
C64 C 0.5539(3) 0.26309(10) 0.5259(4) 0.0655(12) Uani 1 d .
H64A H 0.4904 0.2566 0.4678 0.079 Uiso 1 calc R
H64B H 0.6016 0.2446 0.5292 0.079 Uiso 1 calc R
C65 C 0.5963(3) 0.29395(9) 0.4707(3) 0.0569(10) Uani 1 d .
H65A H 0.5458 0.3118 0.4587 0.068 Uiso 1 calc R
H65B H 0.6112 0.2887 0.3851 0.068 Uiso 1 calc R
C66 C 0.6930(3) 0.30590(9) 0.5637(3) 0.0473(9) Uani 1 d .
H66A H 0.7173 0.3263 0.5288 0.057 Uiso 1 calc R
H66B H 0.7455 0.2889 0.5694 0.057 Uiso 1 calc R
C71 C 0.9001(3) 0.31011(9) 0.8165(3) 0.0481(9) Uani 1 d .
H71 H 0.9494 0.3201 0.8896 0.058 Uiso 1 calc R
C72 C 0.8963(3) 0.27280(10) 0.8528(4) 0.0662(12) Uani 1 d .
H72A H 0.8688 0.2706 0.9320 0.079 Uiso 1 calc R
H72B H 0.8515 0.2609 0.7819 0.079 Uiso 1 calc R
C73 C 1.0018(4) 0.25728(13) 0.8761(5) 0.0933(17) Uani 1 d .
H73A H 0.9973 0.2335 0.8952 0.112 Uiso 1 calc R
H73B H 1.0450 0.2679 0.9520 0.112 Uiso 1 calc R
C74 C 1.0492(4) 0.26174(15) 0.7552(5) 0.113(2) Uani 1 d .
H74A H 1.1178 0.2526 0.7736 0.136 Uiso 1 calc R
H74B H 1.0094 0.2494 0.6812 0.136 Uiso 1 calc R
C75 C 1.0528(4) 0.29827(14) 0.7195(5) 0.0914(17) Uani 1 d .
H75A H 1.0808 0.3004 0.6405 0.110 Uiso 1 calc R
H75B H 1.0979 0.3101 0.7905 0.110 Uiso 1 calc R
C76 C 0.9480(3) 0.31453(11) 0.6954(4) 0.0610(11) Uani 1 d .
H76A H 0.9045 0.3043 0.6189 0.073 Uiso 1 calc R
H76B H 0.9539 0.3383 0.6772 0.073 Uiso 1 calc R
C81 C 0.7546(3) 0.33087(8) 0.9754(3) 0.0435(8) Uani 1 d .
H81 H 0.7400 0.3071 0.9891 0.052 Uiso 1 calc R
C82 C 0.6590(3) 0.35102(11) 0.9846(4) 0.0625(11) Uani 1 d .
H82A H 0.6708 0.3747 0.9699 0.075 Uiso 1 calc R
H82B H 0.6026 0.3436 0.9160 0.075 Uiso 1 calc R
C83 C 0.6309(4) 0.34666(12) 1.1197(4) 0.0734(13) Uani 1 d .
H83A H 0.5716 0.3603 1.1237 0.088 Uiso 1 calc R
H83B H 0.6137 0.3233 1.1316 0.088 Uiso 1 calc R
C84 C 0.7187(4) 0.35705(12) 1.2288(4) 0.0817(15) Uani 1 d .
H84A H 0.7007 0.3531 1.3138 0.098 Uiso 1 calc R
H84B H 0.7316 0.3809 1.2215 0.098 Uiso 1 calc R
C85 C 0.8140(4) 0.33746(13) 1.2215(4) 0.0783(14) Uani 1 d .
H85A H 0.8030 0.3138 1.2374 0.094 Uiso 1 calc R
H85B H 0.8698 0.3453 1.2903 0.094 Uiso 1 calc R
C86 C 0.8434(3) 0.34141(11) 1.0872(3) 0.0624(11) Uani 1 d .
H86A H 0.9026 0.3276 1.0845 0.075 Uiso 1 calc R
H86B H 0.8613 0.3647 1.0749 0.075 Uiso 1 calc R

loop_
_atom_site_aniso_label
_atom_site_aniso_U_11
_atom_site_aniso_U_22
_atom_site_aniso_U_33
_atom_site_aniso_U_23
_atom_site_aniso_U_13
_atom_site_aniso_U_12
Ni1 0.0373(3) 0.0315(3) 0.0570(4) 0.0033(2) 0.0001(3) 0.0010(2)
Cl1 0.0479(6) 0.0405(5) 0.0877(7) -0.0043(4) -0.0145(5) 0.0059(4)
C1 0.045(2) 0.0350(19) 0.078(3) 0.0074(17) -0.0052(19) -0.0111(16)
C2 0.036(2) 0.050(2) 0.090(3) 0.013(2) 0.0033(19) -0.0112(18)
C3 0.035(2) 0.043(2) 0.078(3) 0.0047(18) -0.0041(18) 0.0000(16)
C3A 0.045(2) 0.0360(19) 0.065(3) -0.0061(17) -0.0070(18) -0.0029(16)
C4 0.075(3) 0.052(2) 0.057(3) -0.0077(19) -0.004(2) 0.003(2)
C5 0.087(4) 0.077(3) 0.072(3) -0.015(2) 0.011(3) 0.007(3)
C6 0.066(3) 0.081(3) 0.093(4) -0.022(3) 0.010(3) 0.019(3)
C7 0.066(3) 0.051(2) 0.079(3) -0.012(2) -0.003(2) 0.015(2)
C7A 0.045(2) 0.0296(18) 0.074(3) -0.0072(16) -0.0099(18) 0.0007(16)
C8 0.065(3) 0.052(3) 0.100(4) 0.024(2) -0.002(2) -0.003(2)
P1 0.0334(5) 0.0320(4) 0.0378(5) 0.0027(3) 0.0054(3) 0.0039(3)
C11 0.0386(19) 0.0400(18) 0.043(2) 0.0016(14) 0.0097(14) -0.0010(15)
C12 0.054(2) 0.056(2) 0.052(2) -0.0079(17) 0.0196(18) -0.0045(18)
C13 0.079(3) 0.081(3) 0.060(3) -0.004(2) 0.035(2) -0.003(3)
C14 0.059(3) 0.098(4) 0.084(4) 0.001(3) 0.037(3) -0.010(3)
C15 0.054(3) 0.071(3) 0.075(3) -0.005(2) 0.019(2) -0.019(2)
C16 0.046(2) 0.052(2) 0.052(2) -0.0029(16) 0.0093(16) -0.0049(17)
C21 0.0351(18) 0.0425(18) 0.0369(19) 0.0030(13) 0.0035(14) 0.0029(14)
C22 0.049(2) 0.045(2) 0.046(2) 0.0021(15) 0.0122(16) 0.0084(16)
C23 0.058(3) 0.063(3) 0.053(2) -0.0106(18) 0.0090(19) 0.006(2)
C24 0.071(3) 0.101(4) 0.041(2) -0.009(2) 0.012(2) 0.005(3)
C25 0.066(3) 0.085(3) 0.046(3) 0.018(2) 0.012(2) -0.007(2)
C26 0.056(2) 0.052(2) 0.046(2) 0.0093(16) 0.0128(17) -0.0013(18)
C31 0.0392(19) 0.0356(17) 0.0413(19) 0.0049(13) 0.0030(14) 0.0137(14)
C32 0.052(2) 0.0414(19) 0.042(2) 0.0049(14) 0.0044(16) 0.0033(16)
C33 0.076(3) 0.044(2) 0.045(2) 0.0052(16) -0.0105(19) 0.010(2)
C34 0.059(3) 0.077(3) 0.060(3) -0.005(2) -0.010(2) 0.024(2)
C35 0.047(2) 0.083(3) 0.060(3) 0.000(2) -0.0016(18) 0.028(2)
C36 0.044(2) 0.067(2) 0.044(2) 0.0076(17) 0.0076(16) 0.0200(18)
Ni2 0.0410(3) 0.0351(3) 0.0384(3) -0.0002(2) 0.0022(2) 0.0002(2)
Cl2 0.0436(5) 0.0540(6) 0.0693(6) -0.0011(4) -0.0077(4) -0.0034(4)
C51 0.052(2) 0.0392(19) 0.046(2) 0.0041(15) 0.0100(16) 0.0015(16)
C52 0.072(3) 0.047(2) 0.031(2) 0.0034(14) 0.0048(17) 0.0072(19)
C53 0.057(2) 0.040(2) 0.042(2) -0.0018(15) -0.0101(17) -0.0014(17)
C53A 0.040(2) 0.0418(19) 0.045(2) 0.0086(15) -0.0002(15) 0.0061(15)
C54 0.037(2) 0.069(3) 0.065(3) 0.016(2) 0.0000(18) 0.0055(19)
C55 0.054(3) 0.096(4) 0.062(3) 0.018(2) 0.022(2) 0.023(3)
C56 0.077(3) 0.071(3) 0.048(3) -0.0042(19) 0.013(2) 0.028(2)
C57 0.060(3) 0.042(2) 0.052(2) -0.0050(16) 0.0013(18) 0.0062(17)
C57A 0.044(2) 0.0371(18) 0.0389(19) 0.0054(13) 0.0051(14) 0.0104(15)
C58 0.067(3) 0.055(2) 0.079(3) 0.007(2) 0.028(2) -0.006(2)
P2 0.0432(5) 0.0347(4) 0.0307(4) -0.0017(3) 0.0027(3) 0.0030(4)
C61 0.049(2) 0.0406(18) 0.0336(19) -0.0020(13) 0.0016(14) -0.0071(16)
C62 0.069(3) 0.054(2) 0.047(2) 0.0070(17) 0.0000(18) -0.017(2)
C63 0.076(3) 0.062(3) 0.057(3) 0.0012(19) 0.000(2) -0.025(2)
C64 0.078(3) 0.051(2) 0.057(3) -0.0112(18) -0.010(2) -0.011(2)
C65 0.076(3) 0.053(2) 0.036(2) -0.0092(16) -0.0029(18) -0.001(2)
C66 0.060(2) 0.0399(19) 0.040(2) -0.0054(14) 0.0062(16) 0.0008(17)
C71 0.051(2) 0.050(2) 0.040(2) -0.0005(15) 0.0031(16) 0.0132(17)
C72 0.085(3) 0.054(2) 0.060(3) 0.0102(19) 0.014(2) 0.027(2)
C73 0.111(4) 0.096(4) 0.075(4) 0.026(3) 0.024(3) 0.060(3)
C74 0.123(5) 0.142(5) 0.078(4) 0.027(3) 0.030(3) 0.097(4)
C75 0.076(3) 0.145(5) 0.059(3) 0.011(3) 0.028(2) 0.044(3)
C76 0.062(3) 0.072(3) 0.050(2) 0.0053(19) 0.0141(19) 0.024(2)
C81 0.049(2) 0.0426(19) 0.038(2) 0.0007(14) 0.0072(15) 0.0005(16)
C82 0.069(3) 0.076(3) 0.044(2) 0.0027(19) 0.0125(19) 0.013(2)
C83 0.076(3) 0.091(3) 0.060(3) 0.001(2) 0.031(2) 0.013(3)
C84 0.117(4) 0.086(4) 0.048(3) -0.013(2) 0.032(3) -0.005(3)
C85 0.091(4) 0.105(4) 0.034(2) -0.004(2) 0.003(2) -0.008(3)
C86 0.063(3) 0.086(3) 0.035(2) -0.0070(19) 0.0019(17) -0.005(2)

loop_
_atom_type_symbol
_atom_type_description
_atom_type_scat_dispersion_real
_atom_type_scat_dispersion_imag
_atom_type_scat_source
C C 0.0181 0.0091 'International Tables Vol C Tables 4.2.6.8 and 6.1.1.4'
H H 0.0000 0.0000 'International Tables Vol C Tables 4.2.6.8 and 6.1.1.4'
P P 0.2955 0.4335 'International Tables Vol C Tables 4.2.6.8 and 6.1.1.4'
Cl Cl 0.3639 0.7018 'International Tables Vol C Tables 4.2.6.8 and 6.1.1.4'
Ni Ni -3.0029 0.5091 'International Tables Vol C Tables 4.2.6.8 and 6.1.1.4'

loop_
_geom_angle_atom_site_label_1
_geom_angle_atom_site_label_2
_geom_angle_atom_site_label_3
_geom_angle
_geom_angle_publ_flag
C3 Ni1 C2 40.85(15) y
C3 Ni1 C1 66.10(14) y
C2 Ni1 C1 38.85(14) y
C3 Ni1 P1 104.39(11) y
C2 Ni1 P1 130.04(12) y
C1 Ni1 P1 168.83(11) y
C3 Ni1 Cl1 161.29(11) y
C2 Ni1 Cl1 125.53(11) y
C1 Ni1 Cl1 95.56(10) y
P1 Ni1 Cl1 94.22(4) y
C3 Ni1 C3A 37.41(14) y
C2 Ni1 C3A 62.99(16) y
C1 Ni1 C3A 61.54(14) y
P1 Ni1 C3A 114.94(9) y
Cl1 Ni1 C3A 131.33(10) y
C3 Ni1 C7A 61.73(14) y
C2 Ni1 C7A 61.64(16) y
C1 Ni1 C7A 36.46(14) y
P1 Ni1 C7A 145.36(10) y
Cl1 Ni1 C7A 101.56(9) y
C3A Ni1 C7A 34.59(11) y
C2 C1 C7A 108.2(3) y
C2 C1 C8 126.7(4) y
C7A C1 C8 124.7(4) y
C2 C1 Ni1 66.7(2) y
C7A C1 Ni1 81.7(2) y
C8 C1 Ni1 124.0(3) y
C1 C2 C3 108.1(4) y
C1 C2 Ni1 74.5(2) y
C3 C2 Ni1 69.5(2) y
C1 C2 H2 125.8 ?
C3 C2 H2 125.8 ?
Ni1 C2 H2 125.85 ?
C2 C3 C3A 108.1(3) y
C2 C3 Ni1 69.7(2) y
C3A C3 Ni1 84.4(2) y
C2 C3 H3 124.9 ?
C3A C3 H3 124.9 ?
Ni1 C3 H3 124.92 ?
C4 C3A C7A 121.3(4) y
C4 C3A C3 132.8(4) y
C7A C3A C3 105.9(4) y
C4 C3A Ni1 132.5(3) y
C7A C3A Ni1 73.3(2) y
C3 C3A Ni1 58.20(19) y
C5 C4 C3A 119.1(4) y
C5 C4 H4 120.5 ?
C3A C4 H4 120.5 ?
C4 C5 C6 119.9(5) y
C4 C5 H5 120.0 ?
C6 C5 H5 120.0 ?
C7 C6 C5 121.5(5) y
C7 C6 H6 119.2 ?
C5 C6 H6 119.2 ?
C6 C7 C7A 119.5(4) y
C6 C7 H7 120.3 ?
C7A C7 H7 120.3 ?
C7 C7A C3A 118.6(4) y
C7 C7A C1 132.9(4) y
C3A C7A C1 108.5(3) y
C7 C7A Ni1 131.2(3) y
C3A C7A Ni1 72.1(2) y
C1 C7A Ni1 61.88(19) y
C1 C8 H8A 109.5 ?
C1 C8 H8B 109.5 ?
H8A C8 H8B 109.5 ?
C1 C8 H8C 109.5 ?
H8A C8 H8C 109.5 ?
H8B C8 H8C 109.5 ?
C21 P1 C31 104.92(14) y
C21 P1 C11 105.63(15) y
C31 P1 C11 101.69(15) y
C21 P1 Ni1 109.47(11) y
C31 P1 Ni1 120.80(11) y
C11 P1 Ni1 113.03(11) y
C16 C11 C12 109.6(3) y
C16 C11 P1 115.8(2) y
C12 C11 P1 109.5(2) y
C16 C11 H11 107.18 ?
C12 C11 H11 107.18 ?
P1 C11 H11 107.18 ?
C13 C12 C11 111.9(3) y
C13 C12 H12A 109.2 ?
C11 C12 H12A 109.2 ?
C13 C12 H12B 109.2 ?
C11 C12 H12B 109.24 ?
H12A C12 H12B 107.9 ?
C14 C13 C12 111.4(3) y
C14 C13 H13A 109.3 ?
C12 C13 H13A 109.3 ?
C14 C13 H13B 109.3 ?
C12 C13 H13B 109.3 ?
H13A C13 H13B 108.0 ?
C13 C14 C15 111.3(4) y
C13 C14 H14A 109.4 ?
C15 C14 H14A 109.4 ?
C13 C14 H14B 109.4 ?
C15 C14 H14B 109.4 ?
H14A C14 H14B 108.0 ?
C14 C15 C16 111.4(3) y
C14 C15 H15A 109.3 ?
C16 C15 H15A 109.3 ?
C14 C15 H15B 109.3 ?
C16 C15 H15B 109.3 ?
H15A C15 H15B 108.0 ?
C11 C16 C15 111.2(3) y
C11 C16 H16A 109.38 ?
C15 C16 H16A 109.4 ?
C11 C16 H16B 109.38 ?
C15 C16 H16B 109.4 ?
H16A C16 H16B 108.0 ?
C26 C21 C22 110.4(3) y
C26 C21 P1 114.5(2) y
C22 C21 P1 115.7(2) y
C26 C21 H21 105.01 ?
C22 C21 H21 105.01 ?
P1 C21 H21 105.01 ?
C23 C22 C21 110.6(3) y
C23 C22 H22A 109.5 ?
C21 C22 H22A 109.53 ?
C23 C22 H22B 109.5 ?
C21 C22 H22B 109.53 ?
H22A C22 H22B 108.1 ?
C24 C23 C22 111.0(3) y
C24 C23 H23A 109.4 ?
C22 C23 H23A 109.4 ?
C24 C23 H23B 109.4 ?
C22 C23 H23B 109.4 ?
H23A C23 H23B 108.0 ?
C25 C24 C23 111.0(3) y
C25 C24 H24A 109.4 ?
C23 C24 H24A 109.4 ?
C25 C24 H24B 109.4 ?
C23 C24 H24B 109.4 ?
H24A C24 H24B 108.0 ?
C26 C25 C24 112.6(3) y
C26 C25 H25A 109.1 ?
C24 C25 H25A 109.1 ?
C26 C25 H25B 109.1 ?
C24 C25 H25B 109.1 ?
H25A C25 H25B 107.8 ?
C25 C26 C21 110.8(3) y
C25 C26 H26A 109.5 ?
C21 C26 H26A 109.5 ?
C25 C26 H26B 109.5 ?
C21 C26 H26B 109.5 ?
H26A C26 H26B 108.1 ?
C32 C31 C36 111.0(3) y
C32 C31 P1 114.3(2) y
C36 C31 P1 112.8(2) y
C32 C31 H31 106.0 ?
C36 C31 H31 106.0 ?
P1 C31 H31 106.0 ?
C33 C32 C31 111.3(3) y
C33 C32 H32A 109.4 ?
C31 C32 H32A 109.4 ?
C33 C32 H32B 109.4 ?
C31 C32 H32B 109.4 ?
H32A C32 H32B 108.0 ?
C34 C33 C32 112.0(3) y
C34 C33 H33A 109.2 ?
C32 C33 H33A 109.2 ?
C34 C33 H33B 109.2 ?
C32 C33 H33B 109.2 ?
H33A C33 H33B 107.9 ?
C33 C34 C35 111.3(3) y
C33 C34 H34A 109.4 ?
C35 C34 H34A 109.4 ?
C33 C34 H34B 109.4 ?
C35 C34 H34B 109.4 ?
H34A C34 H34B 108.0 ?
C34 C35 C36 111.7(3) y
C34 C35 H35A 109.3 ?
C36 C35 H35A 109.3 ?
C34 C35 H35B 109.3 ?
C36 C35 H35B 109.3 ?
H35A C35 H35B 107.9 ?
C31 C36 C35 111.2(3) y
C31 C36 H36A 109.4 ?
C35 C36 H36A 109.4 ?
C31 C36 H36B 109.4 ?
C35 C36 H36B 109.4 ?
H36A C36 H36B 108.0 ?
C53 Ni2 C52 40.44(14) y
C53 Ni2 C51 66.11(14) y
C52 Ni2 C51 39.06(13) y
C53 Ni2 Cl2 160.92(11) y
C52 Ni2 Cl2 123.22(12) y
C51 Ni2 Cl2 94.83(10) y
C53 Ni2 P2 102.57(10) y
C52 Ni2 P2 129.97(11) y
C51 Ni2 P2 168.26(10) y
Cl2 Ni2 P2 96.43(4) y
C53 Ni2 C53A 37.41(13) y
C52 Ni2 C53A 62.70(14) y
C51 Ni2 C53A 61.59(13) y
Cl2 Ni2 C53A 134.57(9) y
P2 Ni2 C53A 111.70(9) y
C53 Ni2 C57A 61.52(12) y
C52 Ni2 C57A 61.61(13) y
C51 Ni2 C57A 36.68(12) y
Cl2 Ni2 C57A 103.84(9) y
P2 Ni2 C57A 141.69(9) y
C53A Ni2 C57A 34.33(11) y
C52 C51 C57A 107.2(3) y
C52 C51 C58 127.7(3) y
C57A C51 C58 124.5(3) y
C52 C51 Ni2 66.42(19) y
C57A C51 Ni2 81.6(2) y
C58 C51 Ni2 123.8(3) y
C51 C52 C53 108.5(3) y
C51 C52 Ni2 74.5(2) y
C53 C52 Ni2 69.62(19) y
C51 C52 H52 125.6 ?
C53 C52 H52 125.6 ?
Ni2 C52 H52 125.6 ?
C52 C53 C53A 108.3(3) y
C52 C53 Ni2 69.9(2) y
C53A C53 Ni2 84.6(2) y
C52 C53 H53 124.8 ?
C53A C53 H53 124.8 ?
Ni2 C53 H53 124.77 ?
C54 C53A C57A 120.8(3) y
C54 C53A C53 133.2(4) y
C57A C53A C53 106.0(3) y
C54 C53A Ni2 132.8(2) y
C57A C53A Ni2 73.58(19) y
C53 C53A Ni2 57.97(18) y
C53A C54 C55 118.0(4) y
C53A C54 H54 121.0 ?
C55 C54 H54 121.0 ?
C56 C55 C54 121.7(4) y
C56 C55 H55 119.2 ?
C54 C55 H55 119.2 ?
C55 C56 C57 121.6(4) y
C55 C56 H56 119.2 ?
C57 C56 H56 119.2 ?
C56 C57 C57A 117.8(4) y
C56 C57 H57 121.1 ?
C57A C57 H57 121.1 ?
C57 C57A C53A 120.1(3) y
C57 C57A C51 131.4(3) y
C53A C57A C51 108.5(3) y
C57 C57A Ni2 131.6(2) y
C53A C57A Ni2 72.09(19) y
C51 C57A Ni2 61.71(17) y
C51 C58 H58A 109.5 ?
C51 C58 H58B 109.5 ?
H58A C58 H58B 109.5 ?
C51 C58 H58C 109.5 ?
H58A C58 H58C 109.5 ?
H58B C58 H58C 109.5 ?
C71 P2 C81 104.34(15) y
C71 P2 C61 109.97(16) y
C81 P2 C61 103.25(15) y
C71 P2 Ni2 109.93(12) y
C81 P2 Ni2 114.67(11) y
C61 P2 Ni2 114.08(11) y
C62 C61 C66 110.1(3) y
C62 C61 P2 117.8(2) y
C66 C61 P2 111.6(2) y
C62 C61 H61 105.4 ?
C66 C61 H61 105.4 ?
P2 C61 H61 105.4 ?
C61 C62 C63 110.0(3) y
C61 C62 H62A 109.7 ?
C63 C62 H62A 109.7 ?
C61 C62 H62B 109.7 ?
C63 C62 H62B 109.7 ?
H62A C62 H62B 108.2 ?
C64 C63 C62 111.2(4) y
C64 C63 H63A 109.4 ?
C62 C63 H63A 109.4 ?
C64 C63 H63B 109.4 ?
C62 C63 H63B 109.4 ?
H63A C63 H63B 108.0 ?
C63 C64 C65 111.4(3) y
C63 C64 H64A 109.4 ?
C65 C64 H64A 109.4 ?
C63 C64 H64B 109.4 ?
C65 C64 H64B 109.4 ?
H64A C64 H64B 108.0 ?
C64 C65 C66 110.6(3) y
C64 C65 H65A 109.5 ?
C66 C65 H65A 109.5 ?
C64 C65 H65B 109.5 ?
C66 C65 H65B 109.5 ?
H65A C65 H65B 108.1 ?
C65 C66 C61 110.8(3) y
C65 C66 H66A 109.5 ?
C61 C66 H66A 109.5 ?
C65 C66 H66B 109.5 ?
C61 C66 H66B 109.5 ?
H66A C66 H66B 108.1 ?
C76 C71 C72 110.6(3) y
C76 C71 P2 113.6(2) y
C72 C71 P2 117.0(3) y
C76 C71 H71 104.8 ?
C72 C71 H71 104.8 ?
P2 C71 H71 104.8 ?
C73 C72 C71 110.8(4) y
C73 C72 H72A 109.5 ?
C71 C72 H72A 109.5 ?
C73 C72 H72B 109.5 ?
C71 C72 H72B 109.5 ?
H72A C72 H72B 108.1 ?
C72 C73 C74 110.8(4) y
C72 C73 H73A 109.5 ?
C74 C73 H73A 109.5 ?
C72 C73 H73B 109.5 ?
C74 C73 H73B 109.5 ?
H73A C73 H73B 108.1 ?
C75 C74 C73 110.7(4) y
C75 C74 H74A 109.5 ?
C73 C74 H74A 109.5 ?
C75 C74 H74B 109.5 ?
C73 C74 H74B 109.5 ?
H74A C74 H74B 108.1 ?
C74 C75 C76 112.1(4) y
C74 C75 H75A 109.2 ?
C76 C75 H75A 109.2 ?
C74 C75 H75B 109.2 ?
C76 C75 H75B 109.2 ?
H75A C75 H75B 107.9 ?
C75 C76 C71 110.3(3) y
C75 C76 H76A 109.6 ?
C71 C76 H76A 109.6 ?
C75 C76 H76B 109.6 ?
C71 C76 H76B 109.6 ?
H76A C76 H76B 108.1 ?
C82 C81 C86 109.8(3) y
C82 C81 P2 110.3(2) y
C86 C81 P2 114.1(2) y
C82 C81 H81 107.5 ?
C86 C81 H81 107.5 ?
P2 C81 H81 107.5 ?
C83 C82 C81 111.4(3) y
C83 C82 H82A 109.4 ?
C81 C82 H82A 109.4 ?
C83 C82 H82B 109.4 ?
C81 C82 H82B 109.4 ?
H82A C82 H82B 108.0 ?
C84 C83 C82 110.5(4) y
C84 C83 H83A 109.5 ?
C82 C83 H83A 109.5 ?
C84 C83 H83B 109.5 ?
C82 C83 H83B 109.5 ?
H83A C83 H83B 108.1 ?
C83 C84 C85 111.0(4) y
C83 C84 H84A 109.4 ?
C85 C84 H84A 109.4 ?
C83 C84 H84B 109.4 ?
C85 C84 H84B 109.4 ?
H84A C84 H84B 108.0 ?
C84 C85 C86 111.8(4) y
C84 C85 H85A 109.3 ?
C86 C85 H85A 109.3 ?
C84 C85 H85B 109.3 ?
C86 C85 H85B 109.3 ?
H85A C85 H85B 107.9 ?
C85 C86 C81 110.6(3) y
C85 C86 H86A 109.5 ?
C81 C86 H86A 109.5 ?
C85 C86 H86B 109.5 ?
C81 C86 H86B 109.5 ?
H86A C86 H86B 108.1 ?

loop_
_geom_bond_atom_site_label_1
_geom_bond_atom_site_label_2
_geom_bond_distance
_geom_bond_publ_flag
Ni1 C3 2.039(4) y
Ni1 C2 2.042(4) y
Ni1 C1 2.142(4) y
Ni1 P1 2.1875(10) y
Ni1 Cl1 2.2114(10) y
Ni1 C3A 2.388(4) y
Ni1 C7A 2.403(4) y
C1 C2 1.395(5) y
C1 C7A 1.443(5) y
C1 C8 1.501(5) y
C2 C3 1.424(5) y
C2 H2 0.9800 ?
C3 C3A 1.458(5) y
C3 H3 0.9800 ?
C3A C4 1.378(5) y
C3A C7A 1.424(5) y
C4 C5 1.370(6) y
C4 H4 0.9300 ?
C5 C6 1.402(6) y
C5 H5 0.9300 ?
C6 C7 1.371(6) y
C6 H6 0.9300 ?
C7 C7A 1.382(5) y
C7 H7 0.9300 ?
C8 H8A 0.9600 ?
C8 H8B 0.9600 ?
C8 H8C 0.9600 ?
P1 C21 1.854(3) y
P1 C31 1.857(3) y
P1 C11 1.862(3) y
C11 C16 1.519(5) y
C11 C12 1.536(5) y
C11 H11 0.9800 ?
C12 C13 1.513(5) y
C12 H12A 0.9700 ?
C12 H12B 0.9700 ?
C13 C14 1.503(6) y
C13 H13A 0.9700 ?
C13 H13B 0.9700 ?
C14 C15 1.515(6) y
C14 H14A 0.9700 ?
C14 H14B 0.9700 ?
C15 C16 1.533(5) y
C15 H15A 0.9700 ?
C15 H15B 0.9700 ?
C16 H16A 0.9700 ?
C16 H16B 0.9700 ?
C21 C26 1.531(4) y
C21 C22 1.533(4) y
C21 H21 0.9800 ?
C22 C23 1.528(5) y
C22 H22A 0.9700 ?
C22 H22B 0.9700 ?
C23 C24 1.517(6) y
C23 H23A 0.9700 ?
C23 H23B 0.9700 ?
C24 C25 1.513(6) y
C24 H24A 0.9700 ?
C24 H24B 0.9700 ?
C25 C26 1.513(5) y
C25 H25A 0.9700 ?
C25 H25B 0.9700 ?
C26 H26A 0.9700 ?
C26 H26B 0.9700 ?
C31 C32 1.523(4) y
C31 C36 1.524(5) y
C31 H31 0.9800 ?
C32 C33 1.522(4) y
C32 H32A 0.9700 ?
C32 H32B 0.9700 ?
C33 C34 1.508(6) y
C33 H33A 0.9700 ?
C33 H33B 0.9700 ?
C34 C35 1.510(5) y
C34 H34A 0.9700 ?
C34 H34B 0.9700 ?
C35 C36 1.529(4) y
C35 H35A 0.9700 ?
C35 H35B 0.9700 ?
C36 H36A 0.9700 ?
C36 H36B 0.9700 ?
Ni2 C53 2.037(3) y
Ni2 C52 2.041(3) y
Ni2 C51 2.146(3) y
Ni2 Cl2 2.1884(10) y
Ni2 P2 2.1897(10) y
Ni2 C53A 2.392(3) y
Ni2 C57A 2.411(3) y
C51 C52 1.403(5) y
C51 C57A 1.456(5) y
C51 C58 1.487(5) y
C52 C53 1.409(5) y
C52 H52 0.9800 ?
C53 C53A 1.459(5) y
C53 H53 0.9800 ?
C53A C54 1.374(5) y
C53A C57A 1.417(5) y
C54 C55 1.383(6) y
C54 H54 0.9300 ?
C55 C56 1.374(6) y
C55 H55 0.9300 ?
C56 C57 1.377(5) y
C56 H56 0.9300 ?
C57 C57A 1.396(5) y
C57 H57 0.9300 ?
C58 H58A 0.9600 ?
C58 H58B 0.9600 ?
C58 H58C 0.9600 ?
P2 C71 1.845(3) y
P2 C81 1.847(3) y
P2 C61 1.857(3) y
C61 C62 1.519(5) y
C61 C66 1.533(4) y
C61 H61 0.9800 ?
C62 C63 1.527(5) y
C62 H62A 0.9700 ?
C62 H62B 0.9700 ?
C63 C64 1.510(5) y
C63 H63A 0.9700 ?
C63 H63B 0.9700 ?
C64 C65 1.512(5) y
C64 H64A 0.9700 ?
C64 H64B 0.9700 ?
C65 C66 1.522(5) y
C65 H65A 0.9700 ?
C65 H65B 0.9700 ?
C66 H66A 0.9700 ?
C66 H66B 0.9700 ?
C71 C76 1.531(5) y
C71 C72 1.532(5) y
C71 H71 0.9800 ?
C72 C73 1.516(6) y
C72 H72A 0.9700 ?
C72 H72B 0.9700 ?
C73 C74 1.525(6) y
C73 H73A 0.9700 ?
C73 H73B 0.9700 ?
C74 C75 1.501(7) y
C74 H74A 0.9700 ?
C74 H74B 0.9700 ?
C75 C76 1.520(5) y
C75 H75A 0.9700 ?
C75 H75B 0.9700 ?
C76 H76A 0.9700 ?
C76 H76B 0.9700 ?
C81 C82 1.530(5) y
C81 C86 1.537(5) y
C81 H81 0.9800 ?
C82 C83 1.530(5) y
C82 H82A 0.9700 ?
C82 H82B 0.9700 ?
C83 C84 1.511(6) y
C83 H83A 0.9700 ?
C83 H83B 0.9700 ?
C84 C85 1.512(6) y
C84 H84A 0.9700 ?
C84 H84B 0.9700 ?
C85 C86 1.528(5) y
C85 H85A 0.9700 ?
C85 H85B 0.9700 ?
C86 H86A 0.9700 ?
C86 H86B 0.9700 ?

loop_
_geom_torsion_atom_site_label_1
_geom_torsion_atom_site_label_2
_geom_torsion_atom_site_label_3
_geom_torsion_atom_site_label_4
_geom_torsion
_geom_torsion_publ_flag
C3 Ni1 C1 C2 -39.8(3) y
P1 Ni1 C1 C2 -6.9(8) y
Cl1 Ni1 C1 C2 144.1(2) y
C3A Ni1 C1 C2 -81.3(3) y
C7A Ni1 C1 C2 -114.0(3) y
C3 Ni1 C1 C7A 74.2(2) y
C2 Ni1 C1 C7A 114.0(3) y
P1 Ni1 C1 C7A 107.0(6) y
Cl1 Ni1 C1 C7A -102.0(2) y
C3A Ni1 C1 C7A 32.6(2) y
C3 Ni1 C1 C8 -159.3(4) y
C2 Ni1 C1 C8 -119.6(5) y
P1 Ni1 C1 C8 -126.5(5) y
Cl1 Ni1 C1 C8 24.5(4) y
C3A Ni1 C1 C8 159.1(4) y
C7A Ni1 C1 C8 126.5(5) y
C7A C1 C2 C3 -10.4(4) y
C8 C1 C2 C3 177.7(4) y
Ni1 C1 C2 C3 61.7(3) y
C7A C1 C2 Ni1 -72.1(3) y
C8 C1 C2 Ni1 116.0(4) y
C3 Ni1 C2 C1 116.6(4) y
P1 Ni1 C2 C1 178.25(19) y
Cl1 Ni1 C2 C1 -45.8(3) y
C3A Ni1 C2 C1 77.3(3) y
C7A Ni1 C2 C1 38.1(2) y
C1 Ni1 C2 C3 -116.6(4) y
P1 Ni1 C2 C3 61.6(3) y
Cl1 Ni1 C2 C3 -162.48(19) y
C3A Ni1 C2 C3 -39.3(2) y
C7A Ni1 C2 C3 -78.5(3) y
C1 C2 C3 C3A 11.7(4) y
Ni1 C2 C3 C3A 76.7(3) y
C1 C2 C3 Ni1 -65.0(3) y
C1 Ni1 C3 C2 37.8(2) y
P1 Ni1 C3 C2 -135.9(2) y
Cl1 Ni1 C3 C2 49.8(5) y
C3A Ni1 C3 C2 111.7(3) y
C7A Ni1 C3 C2 78.3(3) y
C2 Ni1 C3 C3A -111.7(3) y
C1 Ni1 C3 C3A -73.8(2) y
P1 Ni1 C3 C3A 112.40(19) y
Cl1 Ni1 C3 C3A -61.8(5) y
C7A Ni1 C3 C3A -33.3(2) y
C2 C3 C3A C4 172.9(4) y
Ni1 C3 C3A C4 -120.6(4) y
C2 C3 C3A C7A -8.4(4) y
Ni1 C3 C3A C7A 58.1(3) y
C2 C3 C3A Ni1 -66.5(2) y
C3 Ni1 C3A C4 121.1(5) y
C2 Ni1 C3A C4 164.1(4) y
C1 Ni1 C3A C4 -151.8(4) y
P1 Ni1 C3A C4 40.1(4) y
Cl1 Ni1 C3A C4 -81.0(4) y
C7A Ni1 C3A C4 -117.4(5) y
C3 Ni1 C3A C7A -121.5(3) y
C2 Ni1 C3A C7A -78.5(3) y
C1 Ni1 C3A C7A -34.4(2) y
P1 Ni1 C3A C7A 157.5(2) y
Cl1 Ni1 C3A C7A 36.4(3) y
C2 Ni1 C3A C3 43.0(2) y
C1 Ni1 C3A C3 87.1(2) y
P1 Ni1 C3A C3 -81.0(2) y
Cl1 Ni1 C3A C3 157.88(18) y
C7A Ni1 C3A C3 121.5(3) y
C7A C3A C4 C5 -1.0(6) y
C3 C3A C4 C5 177.5(4) y
Ni1 C3A C4 C5 94.8(5) y
C3A C4 C5 C6 -0.5(7) y
C4 C5 C6 C7 0.8(7) y
C5 C6 C7 C7A 0.5(7) y
C6 C7 C7A C3A -2.0(6) y
C6 C7 C7A C1 179.7(4) y
C6 C7 C7A Ni1 -92.7(5) y
C4 C3A C7A C7 2.3(5) y
C3 C3A C7A C7 -176.6(3) y
Ni1 C3A C7A C7 -127.7(3) y
C4 C3A C7A C1 -179.1(3) y
C3 C3A C7A C1 2.1(4) y
Ni1 C3A C7A C1 51.0(2) y
C4 C3A C7A Ni1 130.0(4) y
C3 C3A C7A Ni1 -48.9(2) y
C2 C1 C7A C7 -176.5(4) y
C8 C1 C7A C7 -4.4(6) y
Ni1 C1 C7A C7 121.5(4) y
C2 C1 C7A C3A 5.1(4) y
C8 C1 C7A C3A 177.2(3) y
Ni1 C1 C7A C3A -56.9(3) y
C2 C1 C7A Ni1 62.0(2) y
C8 C1 C7A Ni1 -125.8(4) y
C3 Ni1 C7A C7 148.8(5) y
C2 Ni1 C7A C7 -164.5(5) y
C1 Ni1 C7A C7 -123.9(5) y
P1 Ni1 C7A C7 75.2(4) y
Cl1 Ni1 C7A C7 -40.2(4) y
C3A Ni1 C7A C7 112.8(5) y
C3 Ni1 C7A C3A 36.0(2) y
C2 Ni1 C7A C3A 82.7(3) y
C1 Ni1 C7A C3A 123.4(3) y
P1 Ni1 C7A C3A -37.6(3) y
Cl1 Ni1 C7A C3A -153.0(2) y
C3 Ni1 C7A C1 -87.4(2) y
C2 Ni1 C7A C1 -40.6(2) y
P1 Ni1 C7A C1 -160.97(18) y
Cl1 Ni1 C7A C1 83.7(2) y
C3A Ni1 C7A C1 -123.4(3) y
C3 Ni1 P1 C21 129.72(16) y
C2 Ni1 P1 C21 93.3(2) y
C1 Ni1 P1 C21 99.0(6) y
Cl1 Ni1 P1 C21 -52.12(12) y
C3A Ni1 P1 C21 168.00(15) y
C7A Ni1 P1 C21 -169.54(19) y
C3 Ni1 P1 C31 7.81(18) y
C2 Ni1 P1 C31 -28.6(2) y
C1 Ni1 P1 C31 -23.0(6) y
Cl1 Ni1 P1 C31 -174.04(13) y
C3A Ni1 P1 C31 46.08(17) y
C7A Ni1 P1 C31 68.5(2) y
C3 Ni1 P1 C11 -112.84(17) y
C2 Ni1 P1 C11 -149.3(2) y
C1 Ni1 P1 C11 -143.6(6) y
Cl1 Ni1 P1 C11 65.31(12) y
C3A Ni1 P1 C11 -74.57(16) y
C7A Ni1 P1 C11 -52.1(2) y
C21 P1 C11 C16 27.7(3) y
C31 P1 C11 C16 137.0(3) y
Ni1 P1 C11 C16 -92.0(3) y
C21 P1 C11 C12 152.2(2) y
C31 P1 C11 C12 -98.5(3) y
Ni1 P1 C11 C12 32.5(3) y
C16 C11 C12 C13 -55.9(4) y
P1 C11 C12 C13 176.0(3) y
C11 C12 C13 C14 56.1(5) y
C12 C13 C14 C15 -55.2(5) y
C13 C14 C15 C16 55.1(5) y
C12 C11 C16 C15 55.5(4) y
P1 C11 C16 C15 179.9(3) y
C14 C15 C16 C11 -55.9(5) y
C31 P1 C21 C26 91.4(3) y
C11 P1 C21 C26 -161.6(2) y
Ni1 P1 C21 C26 -39.7(3) y
C31 P1 C21 C22 -38.8(3) y
C11 P1 C21 C22 68.2(3) y
Ni1 P1 C21 C22 -169.8(2) y
C26 C21 C22 C23 56.9(4) y
P1 C21 C22 C23 -171.1(2) y
C21 C22 C23 C24 -57.1(4) y
C22 C23 C24 C25 55.7(4) y
C23 C24 C25 C26 -55.1(5) y
C24 C25 C26 C21 55.0(4) y
C22 C21 C26 C25 -55.5(4) y
P1 C21 C26 C25 171.9(3) y
C21 P1 C31 C32 167.1(2) y
C11 P1 C31 C32 57.2(3) y
Ni1 P1 C31 C32 -68.9(3) y
C21 P1 C31 C36 -64.9(3) y
C11 P1 C31 C36 -174.8(3) y
Ni1 P1 C31 C36 59.2(3) y
C36 C31 C32 C33 54.6(4) y
P1 C31 C32 C33 -176.5(2) y
C31 C32 C33 C34 -55.0(4) y
C32 C33 C34 C35 55.0(4) y
C33 C34 C35 C36 -55.0(5) y
C32 C31 C36 C35 -54.7(4) y
P1 C31 C36 C35 175.6(3) y
C34 C35 C36 C31 55.1(5) y
C53 Ni2 C51 C52 -39.2(2) y
Cl2 Ni2 C51 C52 140.2(2) y
P2 Ni2 C51 C52 -23.2(6) y
C53A Ni2 C51 C52 -80.7(2) y
C57A Ni2 C51 C52 -113.0(3) y
C53 Ni2 C51 C57A 73.8(2) y
C52 Ni2 C51 C57A 113.0(3) y
Cl2 Ni2 C51 C57A -106.76(19) y
P2 Ni2 C51 C57A 89.8(5) y
C53A Ni2 C51 C57A 32.27(18) y
C53 Ni2 C51 C58 -159.9(4) y
C52 Ni2 C51 C58 -120.8(4) y
Cl2 Ni2 C51 C58 19.4(3) y
P2 Ni2 C51 C58 -144.0(4) y
C53A Ni2 C51 C58 158.5(4) y
C57A Ni2 C51 C58 126.2(4) y
C57A C51 C52 C53 -10.7(4) y
C58 C51 C52 C53 177.1(3) y
Ni2 C51 C52 C53 61.7(2) y
C57A C51 C52 Ni2 -72.4(2) y
C58 C51 C52 Ni2 115.4(4) y
C53 Ni2 C52 C51 117.1(3) y
Cl2 Ni2 C52 C51 -49.7(3) y
P2 Ni2 C52 C51 173.98(17) y
C53A Ni2 C52 C51 77.7(2) y
C57A Ni2 C52 C51 38.7(2) y
C51 Ni2 C52 C53 -117.1(3) y
Cl2 Ni2 C52 C53 -166.72(17) y
P2 Ni2 C52 C53 56.9(2) y
C53A Ni2 C52 C53 -39.4(2) y
C57A Ni2 C52 C53 -78.4(2) y
C51 C52 C53 C53A 12.1(4) y
Ni2 C52 C53 C53A 76.9(2) y
C51 C52 C53 Ni2 -64.8(2) y
C51 Ni2 C53 C52 37.9(2) y
Cl2 Ni2 C53 C52 36.0(5) y
P2 Ni2 C53 C52 -138.86(19) y
C53A Ni2 C53 C52 111.7(3) y
C57A Ni2 C53 C52 78.6(2) y
C52 Ni2 C53 C53A -111.7(3) y
C51 Ni2 C53 C53A -73.9(2) y
Cl2 Ni2 C53 C53A -75.7(4) y
P2 Ni2 C53 C53A 109.39(19) y
C57A Ni2 C53 C53A -33.14(18) y
C52 C53 C53A C54 172.4(4) y
Ni2 C53 C53A C54 -120.8(4) y
C52 C53 C53A C57A -8.5(4) y
Ni2 C53 C53A C57A 58.3(2) y
C52 C53 C53A Ni2 -66.8(2) y
C53 Ni2 C53A C54 121.4(5) y
C52 Ni2 C53A C54 164.1(4) y
C51 Ni2 C53A C54 -151.5(4) y
Cl2 Ni2 C53A C54 -85.0(4) y
P2 Ni2 C53A C54 39.1(4) y
C57A Ni2 C53A C54 -117.1(5) y
C53 Ni2 C53A C57A -121.5(3) y
C52 Ni2 C53A C57A -78.9(2) y
C51 Ni2 C53A C57A -34.45(19) y
Cl2 Ni2 C53A C57A 32.1(2) y
P2 Ni2 C53A C57A 156.20(17) y
C52 Ni2 C53A C53 42.7(2) y
C51 Ni2 C53A C53 87.1(2) y
Cl2 Ni2 C53A C53 153.60(19) y
P2 Ni2 C53A C53 -82.3(2) y
C57A Ni2 C53A C53 121.5(3) y
C57A C53A C54 C55 -0.4(5) y
C53 C53A C54 C55 178.6(4) y
Ni2 C53A C54 C55 95.6(4) y
C53A C54 C55 C56 -1.2(6) y
C54 C55 C56 C57 1.1(6) y
C55 C56 C57 C57A 0.8(6) y
C56 C57 C57A C53A -2.3(5) y
C56 C57 C57A C51 179.0(3) y
C56 C57 C57A Ni2 -94.6(4) y
C54 C53A C57A C57 2.2(5) y
C53 C53A C57A C57 -177.0(3) y
Ni2 C53A C57A C57 -128.3(3) y
C54 C53A C57A C51 -178.8(3) y
C53 C53A C57A C51 1.9(4) y
Ni2 C53A C57A C51 50.7(2) y
C54 C53A C57A Ni2 130.5(3) y
C53 C53A C57A Ni2 -48.7(2) y
C52 C51 C57A C57 -175.9(3) y
C58 C51 C57A C57 -3.4(6) y
Ni2 C51 C57A C57 122.1(4) y
C52 C51 C57A C53A 5.3(4) y
C58 C51 C57A C53A 177.8(3) y
Ni2 C51 C57A C53A -56.7(2) y
C52 C51 C57A Ni2 62.0(2) y
C58 C51 C57A Ni2 -125.5(4) y
C53 Ni2 C57A C57 150.7(4) y
C52 Ni2 C57A C57 -163.0(4) y
C51 Ni2 C57A C57 -121.7(4) y
Cl2 Ni2 C57A C57 -42.4(4) y
P2 Ni2 C57A C57 77.4(4) y
C53A Ni2 C57A C57 114.6(4) y
C53 Ni2 C57A C53A 36.1(2) y
C52 Ni2 C57A C53A 82.4(2) y
C51 Ni2 C57A C53A 123.6(3) y
Cl2 Ni2 C57A C53A -157.09(18) y
P2 Ni2 C57A C53A -37.2(3) y
C53 Ni2 C57A C51 -87.5(2) y
C52 Ni2 C57A C51 -41.2(2) y
Cl2 Ni2 C57A C51 79.3(2) y
P2 Ni2 C57A C51 -160.84(18) y
C53A Ni2 C57A C51 -123.6(3) y
C53 Ni2 P2 C71 135.05(16) y
C52 Ni2 P2 C71 101.22(19) y
C51 Ni2 P2 C71 120.2(5) y
Cl2 Ni2 P2 C71 -43.27(12) y
C53A Ni2 P2 C71 173.12(15) y
C57A Ni2 P2 C71 -165.33(17) y
C53 Ni2 P2 C81 -107.79(17) y
C52 Ni2 P2 C81 -141.62(19) y
C51 Ni2 P2 C81 -122.7(5) y
Cl2 Ni2 P2 C81 73.89(13) y
C53A Ni2 P2 C81 -69.71(16) y
C57A Ni2 P2 C81 -48.17(19) y
C53 Ni2 P2 C61 10.99(17) y
C52 Ni2 P2 C61 -22.8(2) y
C51 Ni2 P2 C61 -3.9(5) y
Cl2 Ni2 P2 C61 -167.32(12) y
C53A Ni2 P2 C61 49.07(16) y
C57A Ni2 P2 C61 70.61(18) y
C71 P2 C61 C62 73.0(3) y
C81 P2 C61 C62 -37.9(3) y
Ni2 P2 C61 C62 -163.0(3) y
C71 P2 C61 C66 -55.8(3) y
C81 P2 C61 C66 -166.7(2) y
Ni2 P2 C61 C66 68.2(3) y
C66 C61 C62 C63 -57.5(4) y
P2 C61 C62 C63 173.0(3) y
C61 C62 C63 C64 57.2(5) y
C62 C63 C64 C65 -56.4(5) y
C63 C64 C65 C66 55.9(5) y
C64 C65 C66 C61 -56.5(4) y
C62 C61 C66 C65 57.7(4) y
P2 C61 C66 C65 -169.6(2) y
C81 P2 C71 C76 -170.2(3) y
C61 P2 C71 C76 79.6(3) y
Ni2 P2 C71 C76 -46.8(3) y
C81 P2 C71 C72 58.9(3) y
C61 P2 C71 C72 -51.2(3) y
Ni2 P2 C71 C72 -177.6(2) y
C76 C71 C72 C73 56.5(5) y
P2 C71 C72 C73 -171.3(3) y
C71 C72 C73 C74 -56.7(6) y
C72 C73 C74 C75 56.6(7) y
C73 C74 C75 C76 -56.7(6) y
C74 C75 C76 C71 56.3(5) y
C72 C71 C76 C75 -55.5(5) y
P2 C71 C76 C75 170.6(3) y
C71 P2 C81 C82 178.6(3) y
C61 P2 C81 C82 -66.4(3) y
Ni2 P2 C81 C82 58.3(3) y
C71 P2 C81 C86 54.5(3) y
C61 P2 C81 C86 169.5(3) y
Ni2 P2 C81 C86 -65.8(3) y
C86 C81 C82 C83 -56.7(4) y
P2 C81 C82 C83 176.8(3) y
C81 C82 C83 C84 57.3(5) y
C82 C83 C84 C85 -56.4(5) y
C83 C84 C85 C86 56.6(5) y
C84 C85 C86 C81 -56.1(5) y
C82 C81 C86 C85 55.6(5) y
P2 C81 C86 C85 179.9(3) y
